data_1563883
loop_
_publ_author_name
'Shi, Xiangxiang'
'Fan, Yong'
'Xu, Jianing'
'Qi, Hui'
'Chai, Juan'
'Sun, Jing'
'Jin, Haoqing'
'Chen, Xiaodong'
'Zhang, Ping'
'Wang, Li'

_publ_section_title
;
 Layer-structured lanthanide coordination polymers constructed from
 3,5-bis(3,5-dicarboxylphenyl)-pyridine ligand as fluorescent probe for
 nitroaromatics and metal ions
;
_journal_name_full 'Inorganica Chimica Acta'
_journal_page_first 473
_journal_page_last 479
_journal_paper_doi 10.1016/j.ica.2018.08.050
_journal_volume 483
_journal_year 2018
_chemical_formula_sum 'C21 H0 N O10 Tb'
_chemical_formula_weight 585.14
_space_group_IT_number 2
_space_group_name_Hall '-P 1'
_space_group_name_H-M_alt 'P -1'
_symmetry_cell_setting triclinic
_symmetry_space_group_name_H-M 'P -1'
_atom_sites_solution_hydrogens geom
_atom_sites_solution_primary direct
_atom_sites_solution_secondary difmap
_cell_angle_alpha 81.64(3)
_cell_angle_beta 70.32(3)
_cell_angle_gamma 68.73(3)
_cell_formula_units_Z 2
_cell_length_a 10.033(2)
_cell_length_b 10.910(2)
_cell_length_c 11.553(2)
_cell_measurement_reflns_used 10645
_cell_measurement_temperature 293(2)
_cell_measurement_theta_max 27.43
_cell_measurement_theta_min 3.38
_cell_volume 1109.2(5)
_computing_structure_refinement 'SHELXL-97 (Sheldrick, 1997)'
_computing_structure_solution 'SHELXS-97 (Sheldrick, 1990)'
_diffrn_ambient_temperature 293(2)
_diffrn_measured_fraction_theta_full 0.987
_diffrn_measured_fraction_theta_max 0.987
_diffrn_measurement_device_type Bruker
_diffrn_radiation_monochromator graphite
_diffrn_radiation_source 'fine-focus sealed tube'
_diffrn_radiation_type MoK\a
_diffrn_radiation_wavelength 0.71073
_diffrn_reflns_av_R_equivalents 0.0319
_diffrn_reflns_av_sigmaI/netI 0.0416
_diffrn_reflns_limit_h_max 13
_diffrn_reflns_limit_h_min -13
_diffrn_reflns_limit_k_max 14
_diffrn_reflns_limit_k_min -13
_diffrn_reflns_limit_l_max 14
_diffrn_reflns_limit_l_min -14
_diffrn_reflns_number 10645
_diffrn_reflns_theta_full 27.43
_diffrn_reflns_theta_max 27.43
_diffrn_reflns_theta_min 3.38
_exptl_absorpt_coefficient_mu 3.243
_exptl_crystal_colour colourless
_exptl_crystal_density_diffrn 1.752
_exptl_crystal_density_method 'not measured'
_exptl_crystal_description block
_exptl_crystal_F_000 556
_exptl_crystal_size_max 0.1
_exptl_crystal_size_mid 0.1
_exptl_crystal_size_min 0.1
_refine_diff_density_max 9.432
_refine_diff_density_min -0.792
_refine_diff_density_rms 0.339
_refine_ls_extinction_method none
_refine_ls_goodness_of_fit_ref 1.886
_refine_ls_hydrogen_treatment mixed
_refine_ls_matrix_type full
_refine_ls_number_parameters 298
_refine_ls_number_reflns 4978
_refine_ls_number_restraints 0
_refine_ls_restrained_S_all 1.886
_refine_ls_R_factor_all 0.0697
_refine_ls_R_factor_gt 0.0660
_refine_ls_shift/su_max 0.054
_refine_ls_shift/su_mean 0.012
_refine_ls_structure_factor_coef Fsqd
_refine_ls_weighting_details 'calc w=1/[\s^2^(Fo^2^)+(0.1000P)^2^+0.0000P] where P=(Fo^2^+2Fc^2^)/3'
_refine_ls_weighting_scheme calc
_refine_ls_wR_factor_gt 0.2249
_refine_ls_wR_factor_ref 0.2292
_reflns_number_gt 4593
_reflns_number_total 4978
_reflns_threshold_expression >2sigma(I)
_cod_data_source_file ICA-2017-483-473.cif
_cod_data_source_block Tb
_cod_original_cell_volume 1109.2(4)
_cod_original_sg_symbol_H-M P-1
_cod_database_code 1563883

loop_
_symmetry_equiv_pos_as_xyz
'x, y, z'
'-x, -y, -z'

loop_
_atom_site_label
_atom_site_type_symbol
_atom_site_fract_x
_atom_site_fract_y
_atom_site_fract_z
_atom_site_U_iso_or_equiv
_atom_site_adp_type
_atom_site_occupancy
_atom_site_symmetry_multiplicity
_atom_site_calc_flag
_atom_site_refinement_flags
_atom_site_disorder_assembly
_atom_site_disorder_group
Tb1 Tb 0.11082(4) -0.10510(3) 0.23540(3) 0.0203(2) Uani 1 1 d . . .
O1 O 0.1545(7) 0.0651(7) 0.3222(7) 0.0302(14) Uani 1 1 d . . .
O2 O 0.3459(8) -0.1186(7) 0.2786(8) 0.0371(19) Uani 1 1 d . . .
O3 O 0.1276(7) 0.8121(7) 1.0296(6) 0.0308(15) Uani 1 1 d . . .
O4 O 0.8628(7) 0.0611(7) 0.3386(8) 0.0418(19) Uani 1 1 d . . .
O5 O 0.8288(8) 0.3327(7) 0.7421(6) 0.0320(15) Uani 1 1 d . . .
O6 O 0.8581(7) -0.0989(9) 0.2482(8) 0.041(2) Uani 1 1 d . . .
O7 O 0.0508(9) -0.1687(8) 0.4489(7) 0.0410(18) Uani 1 1 d . . .
O8 O 0.3354(8) 0.8155(8) 1.0542(7) 0.0378(17) Uani 1 1 d . . .
O9 O 0.0782(11) 0.0804(8) 0.0930(8) 0.052(2) Uani 1 1 d . . .
O10 O 0.8336(9) 0.4961(8) 0.8315(9) 0.053(2) Uani 1 1 d . . .
N1 N 0.1343(9) 0.5731(8) 0.5531(7) 0.0293(17) Uani 1 1 d . . .
C1 C 0.3098(9) 0.1785(8) 0.4129(7) 0.0188(16) Uani 1 1 d . . .
C2 C 0.3214(9) 0.3566(8) 0.5208(7) 0.0179(15) Uani 1 1 d . . .
C3 C 0.3949(9) 0.2340(8) 0.4512(7) 0.0193(16) Uani 1 1 d . . .
C4 C 0.5506(9) 0.1749(8) 0.4172(8) 0.0208(16) Uani 1 1 d . . .
C5 C 0.2888(10) 0.0003(10) 0.3150(8) 0.0270(19) Uani 1 1 d . . .
C6 C 0.3844(8) 0.0599(8) 0.3484(8) 0.0200(16) Uani 1 1 d . . .
C7 C 0.1948(10) 0.4538(10) 0.5021(8) 0.0264(19) Uani 1 1 d . . .
C8 C 0.6224(9) 0.0628(9) 0.3463(8) 0.0208(16) Uani 1 1 d . . .
C9 C 0.1975(11) 0.5972(10) 0.6315(9) 0.029(2) Uani 1 1 d . . .
C10 C 0.5406(9) 0.0033(9) 0.3136(8) 0.0217(17) Uani 1 1 d . . .
C11 C 0.3824(9) 0.3829(9) 0.6019(8) 0.0204(16) Uani 1 1 d . . .
C12 C 0.3208(10) 0.5051(9) 0.6587(8) 0.0204(16) Uani 1 1 d . . .
C13 C 0.3869(10) 0.5388(9) 0.7437(7) 0.0211(17) Uani 1 1 d . . .
C14 C 0.6028(10) 0.5125(9) 0.8039(8) 0.0235(17) Uani 1 1 d . . .
C15 C 0.7671(11) 0.4412(9) 0.7909(8) 0.0262(18) Uani 1 1 d . . .
C16 C 0.2727(10) 0.7760(10) 0.9954(8) 0.0269(19) Uani 1 1 d . . .
C17 C 0.2991(10) 0.6383(9) 0.8302(9) 0.0260(18) Uani 1 1 d . . .
C18 C 0.3634(10) 0.6761(10) 0.9002(8) 0.0257(18) Uani 1 1 d . . .
C19 C 0.5199(10) 0.6143(9) 0.8844(8) 0.0230(17) Uani 1 1 d . . .
C20 C 0.7916(10) 0.0034(9) 0.3078(9) 0.0253(18) Uani 1 1 d . . .
C21 C 0.5376(11) 0.4737(9) 0.7328(8) 0.0249(18) Uani 1 1 d . . .

loop_
_atom_site_aniso_label
_atom_site_aniso_U_11
_atom_site_aniso_U_22
_atom_site_aniso_U_33
_atom_site_aniso_U_23
_atom_site_aniso_U_13
_atom_site_aniso_U_12
Tb1 0.0129(3) 0.0220(3) 0.0279(3) -0.01022(19) -0.00789(19) -0.00306(19)
O1 0.022(3) 0.027(3) 0.044(4) -0.012(3) -0.013(3) -0.003(3)
O2 0.022(3) 0.031(4) 0.062(5) -0.033(4) -0.014(3) 0.000(3)
O3 0.023(3) 0.037(4) 0.030(3) -0.012(3) -0.011(3) 0.000(3)
O4 0.014(3) 0.033(4) 0.082(6) -0.024(4) -0.014(3) -0.004(3)
O5 0.028(3) 0.026(3) 0.041(4) -0.012(3) -0.014(3) -0.002(3)
O6 0.008(3) 0.051(5) 0.061(5) -0.029(4) -0.006(3) -0.001(3)
O7 0.043(4) 0.034(4) 0.038(4) -0.007(3) -0.011(3) -0.003(3)
O8 0.022(3) 0.053(5) 0.038(4) -0.027(4) -0.003(3) -0.008(3)
O9 0.065(6) 0.041(5) 0.070(6) 0.018(4) -0.049(5) -0.022(4)
O10 0.038(4) 0.042(5) 0.091(7) -0.029(5) -0.038(4) -0.001(4)
N1 0.033(4) 0.020(4) 0.036(4) -0.008(3) -0.021(4) 0.002(3)
C1 0.015(4) 0.023(4) 0.021(4) -0.008(3) -0.006(3) -0.007(3)
C2 0.019(4) 0.019(4) 0.022(4) -0.003(3) -0.008(3) -0.011(3)
C3 0.016(4) 0.025(4) 0.022(4) 0.000(3) -0.010(3) -0.009(3)
C4 0.015(4) 0.020(4) 0.028(4) -0.004(3) -0.008(3) -0.004(3)
C5 0.016(4) 0.036(5) 0.032(4) -0.011(4) -0.006(4) -0.010(4)
C6 0.008(3) 0.016(4) 0.037(5) -0.003(3) -0.015(3) 0.002(3)
C7 0.020(4) 0.031(5) 0.029(4) -0.013(4) -0.012(4) -0.002(4)
C8 0.014(4) 0.022(4) 0.026(4) -0.003(3) -0.006(3) -0.005(3)
C9 0.027(5) 0.027(5) 0.033(5) -0.011(4) -0.015(4) -0.001(4)
C10 0.016(4) 0.021(4) 0.030(4) -0.008(3) -0.010(3) -0.002(3)
C11 0.016(4) 0.020(4) 0.025(4) -0.006(3) -0.005(3) -0.007(3)
C12 0.020(4) 0.019(4) 0.022(4) -0.008(3) -0.008(3) -0.003(3)
C13 0.023(4) 0.025(4) 0.018(4) -0.010(3) -0.007(3) -0.007(3)
C14 0.021(4) 0.031(5) 0.023(4) -0.003(4) -0.010(3) -0.009(4)
C15 0.027(4) 0.022(4) 0.032(4) -0.007(4) -0.015(4) -0.002(4)
C16 0.021(4) 0.030(5) 0.028(4) -0.009(4) -0.009(4) -0.003(4)
C17 0.020(4) 0.024(4) 0.037(5) -0.009(4) -0.010(4) -0.008(4)
C18 0.026(4) 0.031(5) 0.017(4) -0.011(4) -0.004(3) -0.006(4)
C19 0.023(4) 0.020(4) 0.027(4) -0.011(4) -0.009(3) -0.003(3)
C20 0.022(4) 0.018(4) 0.036(5) -0.010(4) -0.011(4) -0.002(3)
C21 0.029(4) 0.016(4) 0.032(4) -0.002(4) -0.013(4) -0.006(3)

loop_
_atom_type_symbol
_atom_type_description
_atom_type_scat_dispersion_real
_atom_type_scat_dispersion_imag
_atom_type_scat_source
C C 0.0033 0.0016 'International Tables Vol C Tables 4.2.6.8 and 6.1.1.4'
H H 0.0000 0.0000 'International Tables Vol C Tables 4.2.6.8 and 6.1.1.4'
N N 0.0061 0.0033 'International Tables Vol C Tables 4.2.6.8 and 6.1.1.4'
O O 0.0106 0.0060 'International Tables Vol C Tables 4.2.6.8 and 6.1.1.4'
Tb Tb -0.1723 4.1537 'International Tables Vol C Tables 4.2.6.8 and 6.1.1.4'

loop_
_geom_angle_atom_site_label_1
_geom_angle_atom_site_label_2
_geom_angle_atom_site_label_3
_geom_angle
_geom_angle_site_symmetry_1
_geom_angle_site_symmetry_3
O5 Tb1 O7 69.8(3) 2_656 .
O5 Tb1 O9 145.0(3) 2_656 .
O7 Tb1 O9 143.9(3) . .
O5 Tb1 O1 135.9(2) 2_656 .
O7 Tb1 O1 79.0(3) . .
O9 Tb1 O1 74.7(3) . .
O5 Tb1 O6 86.1(3) 2_656 1_455
O7 Tb1 O6 86.7(3) . 1_455
O9 Tb1 O6 87.4(3) . 1_455
O1 Tb1 O6 123.1(2) . 1_455
O5 Tb1 O8 77.6(3) 2_656 1_544
O7 Tb1 O8 133.7(3) . 1_544
O9 Tb1 O8 77.6(3) . 1_544
O1 Tb1 O8 105.0(2) . 1_544
O6 Tb1 O8 123.4(2) 1_455 1_544
O5 Tb1 O4 125.6(3) 2_656 1_455
O7 Tb1 O4 74.2(3) . 1_455
O9 Tb1 O4 74.2(3) . 1_455
O1 Tb1 O4 71.0(2) . 1_455
O6 Tb1 O4 52.1(2) 1_455 1_455
O8 Tb1 O4 151.5(3) 1_544 1_455
O5 Tb1 O2 91.1(2) 2_656 .
O7 Tb1 O2 79.5(3) . .
O9 Tb1 O2 102.5(3) . .
O1 Tb1 O2 52.2(2) . .
O6 Tb1 O2 166.0(3) 1_455 .
O8 Tb1 O2 69.1(2) 1_544 .
O4 Tb1 O2 120.7(2) 1_455 .
O5 Tb1 O3 73.4(2) 2_656 1_544
O7 Tb1 O3 138.3(3) . 1_544
O9 Tb1 O3 71.9(3) . 1_544
O1 Tb1 O3 142.6(2) . 1_544
O6 Tb1 O3 71.9(2) 1_455 1_544
O8 Tb1 O3 51.6(2) 1_544 1_544
O4 Tb1 O3 114.4(2) 1_455 1_544
O2 Tb1 O3 120.4(2) . 1_544
O5 Tb1 C20 106.5(2) 2_656 1_455
O7 Tb1 C20 79.6(3) . 1_455
O9 Tb1 C20 79.8(3) . 1_455
O1 Tb1 C20 97.3(2) . 1_455
O6 Tb1 C20 25.8(3) 1_455 1_455
O8 Tb1 C20 142.5(3) 1_544 1_455
O4 Tb1 C20 26.3(2) 1_455 1_455
O2 Tb1 C20 145.8(2) . 1_455
O3 Tb1 C20 93.0(2) 1_544 1_455
O5 Tb1 C5 115.0(3) 2_656 .
O7 Tb1 C5 79.0(3) . .
O9 Tb1 C5 87.4(3) . .
O1 Tb1 C5 25.8(2) . .
O6 Tb1 C5 147.7(3) 1_455 .
O8 Tb1 C5 86.3(2) 1_544 .
O4 Tb1 C5 95.9(2) 1_455 .
O2 Tb1 C5 26.5(2) . .
O3 Tb1 C5 135.6(2) 1_544 .
C20 Tb1 C5 122.1(3) 1_455 .
O5 Tb1 C16 70.5(3) 2_656 1_544
O7 Tb1 C16 139.6(3) . 1_544
O9 Tb1 C16 76.4(3) . 1_544
O1 Tb1 C16 127.7(3) . 1_544
O6 Tb1 C16 97.9(3) 1_455 1_544
O8 Tb1 C16 25.6(2) 1_544 1_544
O4 Tb1 C16 138.3(3) 1_455 1_544
O2 Tb1 C16 94.1(2) . 1_544
O3 Tb1 C16 26.3(2) 1_544 1_544
C20 Tb1 C16 119.2(3) 1_455 1_544
C5 Tb1 C16 111.8(3) . 1_544
C5 O1 Tb1 95.7(6) . .
C5 O2 Tb1 92.4(5) . .
C16 O3 Tb1 90.7(5) . 1_566
C20 O4 Tb1 92.1(5) . 1_655
C15 O5 Tb1 148.2(7) . 2_656
C20 O6 Tb1 94.4(6) . 1_655
C16 O8 Tb1 96.7(5) . 1_566
C7 N1 C9 118.1(8) . .
C6 C1 C3 118.8(7) . .
C7 C2 C11 117.3(8) . .
C7 C2 C3 121.6(7) . .
C11 C2 C3 121.0(7) . .
C4 C3 C1 119.1(8) . .
C4 C3 C2 120.1(7) . .
C1 C3 C2 120.8(7) . .
C8 C4 C3 120.9(8) . .
O2 C5 O1 119.6(8) . .
O2 C5 C6 119.4(8) . .
O1 C5 C6 121.0(8) . .
O2 C5 Tb1 61.2(5) . .
O1 C5 Tb1 58.6(5) . .
C6 C5 Tb1 176.2(7) . .
C10 C6 C1 121.1(8) . .
C10 C6 C5 121.7(8) . .
C1 C6 C5 117.2(7) . .
N1 C7 C2 123.5(8) . .
C4 C8 C10 120.8(7) . .
C4 C8 C20 119.6(8) . .
C10 C8 C20 119.6(8) . .
N1 C9 C12 122.5(8) . .
C6 C10 C8 119.1(8) . .
C2 C11 C12 120.9(8) . .
C9 C12 C11 117.7(8) . .
C9 C12 C13 119.9(8) . .
C11 C12 C13 122.4(8) . .
C21 C13 C17 120.2(8) . .
C21 C13 C12 119.0(8) . .
C17 C13 C12 120.7(8) . .
C19 C14 C21 121.0(8) . .
C19 C14 C15 120.2(8) . .
C21 C14 C15 118.8(8) . .
O5 C15 O10 123.7(9) . .
O5 C15 C14 118.4(8) . .
O10 C15 C14 117.9(8) . .
O8 C16 O3 119.2(8) . .
O8 C16 C18 120.5(8) . .
O3 C16 C18 119.8(9) . .
O8 C16 Tb1 57.7(5) . 1_566
O3 C16 Tb1 63.0(5) . 1_566
C18 C16 Tb1 160.9(7) . 1_566
C18 C17 C13 120.3(8) . .
C17 C18 C19 119.5(8) . .
C17 C18 C16 121.4(8) . .
C19 C18 C16 119.0(8) . .
C14 C19 C18 119.5(8) . .
O6 C20 O4 121.3(8) . .
O6 C20 C8 120.9(8) . .
O4 C20 C8 117.8(8) . .
O6 C20 Tb1 59.8(5) . 1_655
O4 C20 Tb1 61.5(5) . 1_655
C8 C20 Tb1 179.2(6) . 1_655
C13 C21 C14 119.3(8) . .

loop_
_geom_bond_atom_site_label_1
_geom_bond_atom_site_label_2
_geom_bond_distance
_geom_bond_site_symmetry_2
Tb1 O5 2.330(7) 2_656
Tb1 O7 2.394(8) .
Tb1 O9 2.413(8) .
Tb1 O1 2.464(7) .
Tb1 O6 2.466(7) 1_455
Tb1 O8 2.479(7) 1_544
Tb1 O4 2.502(7) 1_455
Tb1 O2 2.520(7) .
Tb1 O3 2.596(7) 1_544
Tb1 C20 2.844(9) 1_455
Tb1 C5 2.874(9) .
Tb1 C16 2.914(9) 1_544
O1 C5 1.255(11) .
O2 C5 1.282(12) .
O3 C16 1.294(11) .
O3 Tb1 2.596(7) 1_566
O4 C20 1.263(11) .
O4 Tb1 2.502(7) 1_655
O5 C15 1.237(11) .
O5 Tb1 2.330(7) 2_656
O6 C20 1.241(12) .
O6 Tb1 2.466(7) 1_655
O8 C16 1.270(11) .
O8 Tb1 2.479(7) 1_566
O10 C15 1.268(12) .
N1 C7 1.348(12) .
N1 C9 1.367(12) .
C1 C6 1.411(11) .
C1 C3 1.414(11) .
C2 C7 1.388(12) .
C2 C11 1.387(11) .
C2 C3 1.476(11) .
C3 C4 1.393(11) .
C4 C8 1.393(12) .
C5 C6 1.505(12) .
C6 C10 1.395(11) .
C8 C10 1.380(12) .
C8 C20 1.509(12) .
C9 C12 1.381(12) .
C11 C12 1.405(12) .
C12 C13 1.503(11) .
C13 C21 1.388(13) .
C13 C17 1.408(12) .
C14 C19 1.378(13) .
C14 C21 1.395(12) .
C14 C15 1.510(12) .
C16 C18 1.477(12) .
C16 Tb1 2.914(9) 1_566
C17 C18 1.372(13) .
C18 C19 1.424(13) .
C20 Tb1 2.844(9) 1_655

loop_
_geom_torsion_atom_site_label_1
_geom_torsion_atom_site_label_2
_geom_torsion_atom_site_label_3
_geom_torsion_atom_site_label_4
_geom_torsion
_geom_torsion_site_symmetry_1
_geom_torsion_site_symmetry_2
_geom_torsion_site_symmetry_3
_geom_torsion_site_symmetry_4
O5 Tb1 O1 C5 42.5(7) 2_656 . . .
O7 Tb1 O1 C5 87.6(6) . . . .
O9 Tb1 O1 C5 -117.3(6) . . . .
O6 Tb1 O1 C5 166.2(6) 1_455 . . .
O8 Tb1 O1 C5 -45.0(6) 1_544 . . .
O4 Tb1 O1 C5 164.5(6) 1_455 . . .
O2 Tb1 O1 C5 2.4(6) . . . .
O3 Tb1 O1 C5 -89.8(6) 1_544 . . .
C20 Tb1 O1 C5 165.4(6) 1_455 . . .
C16 Tb1 O1 C5 -58.5(7) 1_544 . . .
O5 Tb1 O2 C5 -155.8(6) 2_656 . . .
O7 Tb1 O2 C5 -86.5(6) . . . .
O9 Tb1 O2 C5 56.7(6) . . . .
O1 Tb1 O2 C5 -2.4(5) . . . .
O6 Tb1 O2 C5 -77.7(12) 1_455 . . .
O8 Tb1 O2 C5 128.0(7) 1_544 . . .
O4 Tb1 O2 C5 -22.2(7) 1_455 . . .
O3 Tb1 O2 C5 132.9(6) 1_544 . . .
C20 Tb1 O2 C5 -33.5(9) 1_455 . . .
C16 Tb1 O2 C5 133.7(6) 1_544 . . .
C6 C1 C3 C4 4.3(12) . . . .
C6 C1 C3 C2 -178.9(7) . . . .
C7 C2 C3 C4 144.7(9) . . . .
C11 C2 C3 C4 -31.0(12) . . . .
C7 C2 C3 C1 -32.0(12) . . . .
C11 C2 C3 C1 152.2(8) . . . .
C1 C3 C4 C8 0.0(12) . . . .
C2 C3 C4 C8 -176.8(7) . . . .
Tb1 O2 C5 O1 4.3(10) . . . .
Tb1 O2 C5 C6 -175.7(7) . . . .
Tb1 O1 C5 O2 -4.4(10) . . . .
Tb1 O1 C5 C6 175.6(8) . . . .
O5 Tb1 C5 O2 26.9(7) 2_656 . . .
O7 Tb1 C5 O2 88.3(6) . . . .
O9 Tb1 C5 O2 -125.3(6) . . . .
O1 Tb1 C5 O2 175.7(10) . . . .
O6 Tb1 C5 O2 153.7(6) 1_455 . . .
O8 Tb1 C5 O2 -47.5(6) 1_544 . . .
O4 Tb1 C5 O2 160.9(6) 1_455 . . .
O3 Tb1 C5 O2 -64.6(7) 1_544 . . .
C20 Tb1 C5 O2 158.5(6) 1_455 . . .
C16 Tb1 C5 O2 -51.0(7) 1_544 . . .
O5 Tb1 C5 O1 -148.8(6) 2_656 . . .
O7 Tb1 C5 O1 -87.3(6) . . . .
O9 Tb1 C5 O1 59.1(6) . . . .
O6 Tb1 C5 O1 -22.0(9) 1_455 . . .
O8 Tb1 C5 O1 136.8(6) 1_544 . . .
O4 Tb1 C5 O1 -14.7(6) 1_455 . . .
O2 Tb1 C5 O1 -175.7(10) . . . .
O3 Tb1 C5 O1 119.8(6) 1_544 . . .
C20 Tb1 C5 O1 -17.1(7) 1_455 . . .
C16 Tb1 C5 O1 133.4(6) 1_544 . . .
O5 Tb1 C5 C6 127(9) 2_656 . . .
O7 Tb1 C5 C6 -172(9) . . . .
O9 Tb1 C5 C6 -26(9) . . . .
O1 Tb1 C5 C6 -85(9) . . . .
O6 Tb1 C5 C6 -107(9) 1_455 . . .
O8 Tb1 C5 C6 52(9) 1_544 . . .
O4 Tb1 C5 C6 -99(9) 1_455 . . .
O2 Tb1 C5 C6 100(9) . . . .
O3 Tb1 C5 C6 35(10) 1_544 . . .
C20 Tb1 C5 C6 -102(9) 1_455 . . .
C16 Tb1 C5 C6 49(9) 1_544 . . .
C3 C1 C6 C10 -5.3(13) . . . .
C3 C1 C6 C5 176.9(8) . . . .
O2 C5 C6 C10 15.8(14) . . . .
O1 C5 C6 C10 -164.2(9) . . . .
Tb1 C5 C6 C10 -82(9) . . . .
O2 C5 C6 C1 -166.4(8) . . . .
O1 C5 C6 C1 13.7(13) . . . .
Tb1 C5 C6 C1 96(9) . . . .
C9 N1 C7 C2 -2.9(14) . . . .
C11 C2 C7 N1 3.6(13) . . . .
C3 C2 C7 N1 -172.2(9) . . . .
C3 C4 C8 C10 -3.5(13) . . . .
C3 C4 C8 C20 178.2(8) . . . .
C7 N1 C9 C12 0.8(15) . . . .
C1 C6 C10 C8 1.9(13) . . . .
C5 C6 C10 C8 179.7(8) . . . .
C4 C8 C10 C6 2.5(13) . . . .
C20 C8 C10 C6 -179.2(8) . . . .
C7 C2 C11 C12 -2.3(12) . . . .
C3 C2 C11 C12 173.6(8) . . . .
N1 C9 C12 C11 0.4(14) . . . .
N1 C9 C12 C13 178.7(9) . . . .
C2 C11 C12 C9 0.4(13) . . . .
C2 C11 C12 C13 -177.9(8) . . . .
C9 C12 C13 C21 -154.0(9) . . . .
C11 C12 C13 C21 24.3(13) . . . .
C9 C12 C13 C17 23.7(13) . . . .
C11 C12 C13 C17 -158.0(9) . . . .
Tb1 O5 C15 O10 91.3(15) 2_656 . . .
Tb1 O5 C15 C14 -88.2(13) 2_656 . . .
C19 C14 C15 O5 162.9(9) . . . .
C21 C14 C15 O5 -17.3(13) . . . .
C19 C14 C15 O10 -16.7(14) . . . .
C21 C14 C15 O10 163.1(10) . . . .
Tb1 O8 C16 O3 14.1(10) 1_566 . . .
Tb1 O8 C16 C18 -157.7(8) 1_566 . . .
Tb1 O3 C16 O8 -13.3(10) 1_566 . . .
Tb1 O3 C16 C18 158.5(8) 1_566 . . .
C21 C13 C17 C18 3.2(14) . . . .
C12 C13 C17 C18 -174.4(9) . . . .
C13 C17 C18 C19 0.2(14) . . . .
C13 C17 C18 C16 -177.3(9) . . . .
O8 C16 C18 C17 -175.8(10) . . . .
O3 C16 C18 C17 12.5(15) . . . .
Tb1 C16 C18 C17 106(2) 1_566 . . .
O8 C16 C18 C19 6.8(14) . . . .
O3 C16 C18 C19 -164.9(9) . . . .
Tb1 C16 C18 C19 -72(2) 1_566 . . .
C21 C14 C19 C18 3.4(14) . . . .
C15 C14 C19 C18 -176.9(8) . . . .
C17 C18 C19 C14 -3.4(14) . . . .
C16 C18 C19 C14 174.0(9) . . . .
Tb1 O6 C20 O4 -0.6(11) 1_655 . . .
Tb1 O6 C20 C8 179.6(8) 1_655 . . .
Tb1 O4 C20 O6 0.6(11) 1_655 . . .
Tb1 O4 C20 C8 -179.6(7) 1_655 . . .
C4 C8 C20 O6 177.6(9) . . . .
C10 C8 C20 O6 -0.8(14) . . . .
C4 C8 C20 O4 -2.2(13) . . . .
C10 C8 C20 O4 179.4(9) . . . .
C4 C8 C20 Tb1 -27(49) . . . 1_655
C10 C8 C20 Tb1 155(49) . . . 1_655
C17 C13 C21 C14 -3.3(14) . . . .
C12 C13 C21 C14 174.4(8) . . . .
C19 C14 C21 C13 0.0(14) . . . .
C15 C14 C21 C13 -179.8(8) . . . .
